data_1519642
loop_
_publ_author_name
'Heift, Dominikus'
'Benk\>o, Zolt\'an'
'Gr\"utzmacher, Hansj\"org'
'Jupp, Andrew R.'
'Goicoechea, Jose M.'

_publ_section_title
;
 Cyclo-oligomerization of isocyanates with Na(PH2) or Na(OCP) as
 &#x201C;P&#x2212;&#x201D; anion sources
;
_journal_issue 7
_journal_name_full 'Chem. Sci.'
_journal_page_first 4017
_journal_paper_doi 10.1039/C5SC00963D
_journal_volume 6
_journal_year 2015
_chemical_formula_moiety 'C32 H54 N4 Na O6 P'
_chemical_formula_sum 'C32 H54 N4 Na O6 P'
_chemical_formula_weight 644.75
_chemical_name_systematic
; 
 ? 
;
_space_group_IT_number 19
_symmetry_cell_setting orthorhombic
_symmetry_space_group_name_Hall 'P 2ac 2ab'
_symmetry_space_group_name_H-M 'P 21 21 21'
_atom_sites_solution_hydrogens geom
_atom_sites_solution_primary direct
_atom_sites_solution_secondary difmap
_audit_creation_method SHELXL-97
_audit_update_record
;
2014-02-14 deposited with the CCDC.
2015-04-29 downloaded from the CCDC.
;
_cell_angle_alpha 90.00
_cell_angle_beta 90.00
_cell_angle_gamma 90.00
_cell_formula_units_Z 4
_cell_length_a 10.4709(3)
_cell_length_b 17.4983(5)
_cell_length_c 18.6976(5)
_cell_measurement_reflns_used 1889
_cell_measurement_temperature 100(2)
_cell_measurement_theta_max 38.80
_cell_measurement_theta_min 2.36
_cell_volume 3425.83(17)
_computing_cell_refinement 'Bruker SAINT'
_computing_data_collection 'Bruker APEX2'
_computing_data_reduction 'Bruker SAINT'
_computing_molecular_graphics 'Bruker SHELXTL'
_computing_publication_material 'Bruker SHELXTL'
_computing_structure_refinement 'SHELXL-97 (Sheldrick, 2008)'
_computing_structure_solution 'SHELXS-97 (Sheldrick, 2008)'
_diffrn_ambient_temperature 100(2)
_diffrn_measured_fraction_theta_full 0.988
_diffrn_measured_fraction_theta_max 0.988
_diffrn_measurement_device_type 'CMOS 100-Bruker Area Detector'
_diffrn_measurement_method '\f and \w scans'
_diffrn_radiation_monochromator graphite
_diffrn_radiation_source 'Micro-Source HB-INCOATEC'
_diffrn_radiation_type CuK\a
_diffrn_radiation_wavelength 1.54178
_diffrn_reflns_av_R_equivalents 0.0390
_diffrn_reflns_av_sigmaI/netI 0.0271
_diffrn_reflns_limit_h_max 8
_diffrn_reflns_limit_h_min -8
_diffrn_reflns_limit_k_max 14
_diffrn_reflns_limit_k_min -14
_diffrn_reflns_limit_l_max 15
_diffrn_reflns_limit_l_min -14
_diffrn_reflns_number 9948
_diffrn_reflns_theta_full 38.80
_diffrn_reflns_theta_max 38.80
_diffrn_reflns_theta_min 3.46
_exptl_absorpt_coefficient_mu 1.220
_exptl_absorpt_correction_T_max 0.9643
_exptl_absorpt_correction_T_min 0.9130
_exptl_absorpt_correction_type empirical
_exptl_absorpt_process_details 'SADABS-2008/1 Bruker'
_exptl_crystal_colour colorless
_exptl_crystal_density_diffrn 1.250
_exptl_crystal_density_method 'not measured'
_exptl_crystal_description blocks
_exptl_crystal_F_000 1392
_exptl_crystal_size_max 0.08
_exptl_crystal_size_mid 0.05
_exptl_crystal_size_min 0.03
_refine_diff_density_max 0.182
_refine_diff_density_min -0.215
_refine_diff_density_rms 0.048
_refine_ls_abs_structure_details 'Flack H D (1983), Acta Cryst. A39, 876-881'
_refine_ls_abs_structure_Flack 0.08(6)
_refine_ls_extinction_method none
_refine_ls_goodness_of_fit_ref 1.173
_refine_ls_hydrogen_treatment constr
_refine_ls_matrix_type full
_refine_ls_number_parameters 189
_refine_ls_number_reflns 1889
_refine_ls_number_restraints 0
_refine_ls_restrained_S_all 1.173
_refine_ls_R_factor_all 0.0460
_refine_ls_R_factor_gt 0.0409
_refine_ls_shift/su_max 0.000
_refine_ls_shift/su_mean 0.000
_refine_ls_structure_factor_coef Fsqd
_refine_ls_weighting_details 'calc w=1/[\s^2^(Fo^2^)+(0.0294P)^2^+6.5075P] where P=(Fo^2^+2Fc^2^)/3'
_refine_ls_weighting_scheme calc
_refine_ls_wR_factor_gt 0.0926
_refine_ls_wR_factor_ref 0.1001
_reflns_number_gt 1788
_reflns_number_total 1889
_reflns_threshold_expression >2sigma(I)
_cod_data_source_file c5sc00963d2.cif
_cod_data_source_block spiro-bi-pentacyclo-(p(co)(ncy)(co)(ncy))-_na(dme)
_cod_depositor_comments
;
The following automatic conversions were performed:

'_symmetry_cell_setting' value 'Orthorhombic' changed to
'orthorhombic' according to
/usr/data/users/saulius/crontab/automatic-downloads/rss-feeds/RSC/lib/dictionaries/cif_core.dic
dictionary named 'cif_core.dic' version 2.4.2 from 2011-04-26.

Automatic conversion script
Id: cif_fix_values 3271 2015-04-21 07:52:19Z andrius 

 Adding full bibliography for 1519640--1519644.cif.
;
_cod_original_sg_symbol_H-M P2(1)2(1)2(1)
_cod_database_code 1519642

loop_
_symmetry_equiv_pos_as_xyz
'x, y, z'
'-x+1/2, -y, z+1/2'
'-x, y+1/2, -z+1/2'
'x+1/2, -y+1/2, -z'

loop_
_atom_site_label
_atom_site_type_symbol
_atom_site_fract_x
_atom_site_fract_y
_atom_site_fract_z
_atom_site_U_iso_or_equiv
_atom_site_adp_type
_atom_site_occupancy
_atom_site_symmetry_multiplicity
_atom_site_calc_flag
_atom_site_refinement_flags
P1 P 0.83051(18) 0.47504(11) 0.14759(10) 0.0324(6) Uani 1 1 d .
O1 O 0.8272(4) 0.6229(3) 0.1958(2) 0.0359(13) Uiso 1 1 d .
O2 O 0.6711(4) 0.4293(2) 0.3345(2) 0.0292(12) Uiso 1 1 d .
O3 O 1.0525(4) 0.4179(2) 0.2060(2) 0.0360(13) Uiso 1 1 d .
O4 O 1.0633(4) 0.5569(2) -0.0005(2) 0.0333(13) Uiso 1 1 d .
N1 N 0.7472(5) 0.5341(3) 0.2726(3) 0.0252(15) Uiso 1 1 d .
N2 N 0.7910(5) 0.4149(3) 0.2319(3) 0.0246(15) Uiso 1 1 d .
N3 N 1.0773(5) 0.4912(3) 0.1070(3) 0.0274(15) Uiso 1 1 d .
N4 N 0.8883(5) 0.5432(3) 0.0741(3) 0.0270(16) Uiso 1 1 d .
Na Na 0.4890(2) 0.39951(15) 0.39054(13) 0.0352(8) Uani 1 1 d .
C1 C 0.8034(6) 0.5568(4) 0.2093(3) 0.029(2) Uiso 1 1 d .
C2 C 0.7340(6) 0.4538(4) 0.2822(4) 0.026(2) Uiso 1 1 d .
C3 C 0.7190(6) 0.5919(4) 0.3283(3) 0.0259(19) Uiso 1 1 d .
H3 H 0.7403 0.6426 0.3067 0.031 Uiso 1 1 calc R
C4 C 0.8052(6) 0.5829(4) 0.3924(3) 0.033(2) Uiso 1 1 d .
H4A H 0.8955 0.5832 0.3767 0.040 Uiso 1 1 calc R
H4B H 0.7880 0.5333 0.4159 0.040 Uiso 1 1 calc R
C5 C 0.7830(7) 0.6482(4) 0.4460(4) 0.042(2) Uiso 1 1 d .
H5A H 0.8348 0.6389 0.4894 0.051 Uiso 1 1 calc R
H5B H 0.8119 0.6969 0.4245 0.051 Uiso 1 1 calc R
O5 O 0.2864(4) 0.4355(2) 0.3489(2) 0.0353(13) Uiso 1 1 d .
C6 C 0.6445(6) 0.6554(4) 0.4669(4) 0.040(2) Uiso 1 1 d .
H6A H 0.6336 0.7009 0.4978 0.048 Uiso 1 1 calc R
H6B H 0.6191 0.6099 0.4950 0.048 Uiso 1 1 calc R
O6 O 0.3951(4) 0.2918(2) 0.3415(2) 0.0320(13) Uiso 1 1 d .
C7 C 0.5576(6) 0.6626(4) 0.4020(3) 0.036(2) Uiso 1 1 d .
H7A H 0.5751 0.7115 0.3773 0.043 Uiso 1 1 calc R
H7B H 0.4673 0.6630 0.4178 0.043 Uiso 1 1 calc R
C8 C 0.5787(6) 0.5961(4) 0.3498(3) 0.034(2) Uiso 1 1 d .
H8A H 0.5530 0.5475 0.3728 0.041 Uiso 1 1 calc R
H8B H 0.5252 0.6035 0.3067 0.041 Uiso 1 1 calc R
C9 C 0.7824(6) 0.3313(3) 0.2346(3) 0.0238(19) Uiso 1 1 d .
H9 H 0.6952 0.3177 0.2524 0.029 Uiso 1 1 calc R
C10 C 0.8789(6) 0.2994(4) 0.2873(3) 0.031(2) Uiso 1 1 d .
H10A H 0.8634 0.3222 0.3350 0.037 Uiso 1 1 calc R
H10B H 0.9659 0.3143 0.2719 0.037 Uiso 1 1 calc R
C11 C 0.8718(7) 0.2124(4) 0.2932(3) 0.036(2) Uiso 1 1 d .
H11A H 0.9396 0.1940 0.3258 0.044 Uiso 1 1 calc R
H11B H 0.7882 0.1975 0.3136 0.044 Uiso 1 1 calc R
C12 C 0.8881(6) 0.1758(4) 0.2205(3) 0.035(2) Uiso 1 1 d .
H12A H 0.8770 0.1198 0.2248 0.042 Uiso 1 1 calc R
H12B H 0.9757 0.1856 0.2027 0.042 Uiso 1 1 calc R
C13 C 0.7920(7) 0.2070(4) 0.1672(4) 0.039(2) Uiso 1 1 d .
H13A H 0.7048 0.1918 0.1819 0.047 Uiso 1 1 calc R
H13B H 0.8088 0.1846 0.1195 0.047 Uiso 1 1 calc R
C14 C 0.7995(7) 0.2944(4) 0.1623(3) 0.034(2) Uiso 1 1 d .
H14A H 0.8834 0.3094 0.1423 0.041 Uiso 1 1 calc R
H14B H 0.7324 0.3132 0.1294 0.041 Uiso 1 1 calc R
C15 C 1.0054(6) 0.4569(4) 0.1587(4) 0.028(2) Uiso 1 1 d .
C16 C 1.0085(7) 0.5342(4) 0.0551(4) 0.027(2) Uiso 1 1 d .
C17 C 1.2160(6) 0.4800(4) 0.0993(3) 0.030(2) Uiso 1 1 d .
H17 H 1.2459 0.5147 0.0603 0.036 Uiso 1 1 calc R
C18 C 1.2493(6) 0.3994(4) 0.0777(4) 0.038(2) Uiso 1 1 d .
H18A H 1.2048 0.3865 0.0325 0.046 Uiso 1 1 calc R
H18B H 1.2200 0.3634 0.1150 0.046 Uiso 1 1 calc R
C19 C 1.3946(6) 0.3908(4) 0.0672(4) 0.043(2) Uiso 1 1 d .
H19A H 1.4151 0.3369 0.0559 0.052 Uiso 1 1 calc R
H19B H 1.4225 0.4227 0.0263 0.052 Uiso 1 1 calc R
C20 C 1.4658(7) 0.4148(4) 0.1340(4) 0.047(2) Uiso 1 1 d .
H20A H 1.4464 0.3784 0.1730 0.057 Uiso 1 1 calc R
H20B H 1.5588 0.4126 0.1246 0.057 Uiso 1 1 calc R
C21 C 1.4310(6) 0.4941(4) 0.1577(4) 0.043(2) Uiso 1 1 d .
H21A H 1.4611 0.5313 0.1216 0.052 Uiso 1 1 calc R
H21B H 1.4749 0.5055 0.2033 0.052 Uiso 1 1 calc R
C22 C 1.2858(6) 0.5036(4) 0.1680(3) 0.036(2) Uiso 1 1 d .
H22A H 1.2566 0.4714 0.2084 0.043 Uiso 1 1 calc R
H22B H 1.2659 0.5576 0.1794 0.043 Uiso 1 1 calc R
C23 C 0.8060(6) 0.5854(4) 0.0235(3) 0.0250(19) Uiso 1 1 d .
H23 H 0.8264 0.5672 -0.0258 0.030 Uiso 1 1 calc R
C24 C 0.6654(6) 0.5703(4) 0.0371(3) 0.0275(19) Uiso 1 1 d .
H24A H 0.6431 0.5867 0.0863 0.033 Uiso 1 1 calc R
H24B H 0.6483 0.5148 0.0332 0.033 Uiso 1 1 calc R
C25 C 0.5825(7) 0.6136(4) -0.0168(3) 0.034(2) Uiso 1 1 d .
H25A H 0.5975 0.5927 -0.0653 0.041 Uiso 1 1 calc R
H25B H 0.4913 0.6057 -0.0049 0.041 Uiso 1 1 calc R
C26 C 0.6117(6) 0.6984(4) -0.0168(4) 0.041(2) Uiso 1 1 d .
H26A H 0.5623 0.7236 -0.0553 0.049 Uiso 1 1 calc R
H26B H 0.5845 0.7208 0.0294 0.049 Uiso 1 1 calc R
C27 C 0.7519(6) 0.7135(4) -0.0278(4) 0.041(2) Uiso 1 1 d .
H27A H 0.7684 0.7690 -0.0233 0.049 Uiso 1 1 calc R
H27B H 0.7765 0.6977 -0.0768 0.049 Uiso 1 1 calc R
C28 C 0.8332(7) 0.6704(4) 0.0264(4) 0.036(2) Uiso 1 1 d .
H28A H 0.9248 0.6795 0.0163 0.043 Uiso 1 1 calc R
H28B H 0.8149 0.6898 0.0751 0.043 Uiso 1 1 calc R
C29 C 0.2233(7) 0.4999(4) 0.3803(4) 0.051(2) Uiso 1 1 d .
H29A H 0.2080 0.4899 0.4312 0.077 Uiso 1 1 calc R
H29B H 0.1416 0.5084 0.3560 0.077 Uiso 1 1 calc R
H29C H 0.2772 0.5453 0.3752 0.077 Uiso 1 1 calc R
C30 C 0.2097(7) 0.3687(4) 0.3514(4) 0.035(2) Uiso 1 1 d .
H30A H 0.1243 0.3797 0.3312 0.042 Uiso 1 1 calc R
H30B H 0.1985 0.3521 0.4016 0.042 Uiso 1 1 calc R
C31 C 0.2719(6) 0.3071(4) 0.3098(4) 0.034(2) Uiso 1 1 d .
H31A H 0.2185 0.2604 0.3108 0.041 Uiso 1 1 calc R
H31B H 0.2825 0.3232 0.2594 0.041 Uiso 1 1 calc R
C32 C 0.4583(7) 0.2290(4) 0.3082(4) 0.040(2) Uiso 1 1 d .
H32A H 0.4763 0.2416 0.2581 0.060 Uiso 1 1 calc R
H32B H 0.4034 0.1837 0.3103 0.060 Uiso 1 1 calc R
H32C H 0.5386 0.2186 0.3332 0.060 Uiso 1 1 calc R

loop_
_atom_site_aniso_label
_atom_site_aniso_U_11
_atom_site_aniso_U_22
_atom_site_aniso_U_33
_atom_site_aniso_U_23
_atom_site_aniso_U_13
_atom_site_aniso_U_12
P1 0.0294(13) 0.0372(14) 0.0305(12) 0.0044(11) 0.0012(11) -0.0008(11)
Na 0.0321(17) 0.0442(18) 0.0293(16) -0.0037(15) 0.0007(14) -0.0047(16)

loop_
_atom_type_symbol
_atom_type_description
_atom_type_scat_dispersion_real
_atom_type_scat_dispersion_imag
_atom_type_scat_source
C C 0.0181 0.0091 'International Tables Vol C Tables 4.2.6.8 and 6.1.1.4'
H H 0.0000 0.0000 'International Tables Vol C Tables 4.2.6.8 and 6.1.1.4'
N N 0.0311 0.0180 'International Tables Vol C Tables 4.2.6.8 and 6.1.1.4'
O O 0.0492 0.0322 'International Tables Vol C Tables 4.2.6.8 and 6.1.1.4'
Na Na 0.1353 0.1239 'International Tables Vol C Tables 4.2.6.8 and 6.1.1.4'
P P 0.2955 0.4335 'International Tables Vol C Tables 4.2.6.8 and 6.1.1.4'

loop_
_geom_angle_atom_site_label_1
_geom_angle_atom_site_label_2
_geom_angle_atom_site_label_3
_geom_angle
_geom_angle_site_symmetry_1
_geom_angle_site_symmetry_3
C1 P1 C15 102.2(3) . .
C1 P1 N4 90.8(3) . .
C15 P1 N4 82.9(3) . .
C1 P1 N2 83.1(3) . .
C15 P1 N2 91.5(3) . .
N4 P1 N2 170.8(2) . .
C2 O2 Na 153.1(4) . .
C16 O4 Na 138.6(4) . 2_664
C1 N1 C2 115.7(5) . .
C1 N1 C3 119.4(5) . .
C2 N1 C3 124.5(5) . .
C2 N2 C9 117.9(5) . .
C2 N2 P1 113.5(4) . .
C9 N2 P1 125.6(4) . .
C15 N3 C16 115.9(5) . .
C15 N3 C17 123.7(5) . .
C16 N3 C17 120.2(5) . .
C16 N4 C23 116.4(5) . .
C16 N4 P1 114.9(5) . .
C23 N4 P1 125.9(4) . .
O2 Na O4 123.70(19) . 2_665
O2 Na O6 111.47(18) . .
O4 Na O6 122.16(18) 2_665 .
O2 Na O5 123.57(17) . .
O4 Na O5 89.37(17) 2_665 .
O6 Na O5 72.73(17) . .
O1 C1 N1 122.9(6) . .
O1 C1 P1 125.0(5) . .
N1 C1 P1 112.1(5) . .
O2 C2 N2 128.5(6) . .
O2 C2 N1 119.1(6) . .
N2 C2 N1 112.4(6) . .
N1 C3 C4 111.6(5) . .
N1 C3 C8 114.3(5) . .
C4 C3 C8 111.8(5) . .
N1 C3 H3 106.2 . .
C4 C3 H3 106.2 . .
C8 C3 H3 106.2 . .
C3 C4 C5 110.5(5) . .
C3 C4 H4A 109.6 . .
C5 C4 H4A 109.6 . .
C3 C4 H4B 109.6 . .
C5 C4 H4B 109.6 . .
H4A C4 H4B 108.1 . .
C6 C5 C4 112.1(6) . .
C6 C5 H5A 109.2 . .
C4 C5 H5A 109.2 . .
C6 C5 H5B 109.2 . .
C4 C5 H5B 109.2 . .
H5A C5 H5B 107.9 . .
C30 O5 C29 111.9(5) . .
C30 O5 Na 106.2(4) . .
C29 O5 Na 119.5(4) . .
C5 C6 C7 112.0(6) . .
C5 C6 H6A 109.2 . .
C7 C6 H6A 109.2 . .
C5 C6 H6B 109.2 . .
C7 C6 H6B 109.2 . .
H6A C6 H6B 107.9 . .
C32 O6 C31 112.2(5) . .
C32 O6 Na 127.1(4) . .
C31 O6 Na 113.0(4) . .
C6 C7 C8 111.0(6) . .
C6 C7 H7A 109.4 . .
C8 C7 H7A 109.4 . .
C6 C7 H7B 109.4 . .
C8 C7 H7B 109.4 . .
H7A C7 H7B 108.0 . .
C3 C8 C7 110.1(5) . .
C3 C8 H8A 109.6 . .
C7 C8 H8A 109.6 . .
C3 C8 H8B 109.6 . .
C7 C8 H8B 109.6 . .
H8A C8 H8B 108.2 . .
N2 C9 C14 112.9(5) . .
N2 C9 C10 110.4(5) . .
C14 C9 C10 110.2(5) . .
N2 C9 H9 107.7 . .
C14 C9 H9 107.7 . .
C10 C9 H9 107.7 . .
C9 C10 C11 112.4(6) . .
C9 C10 H10A 109.1 . .
C11 C10 H10A 109.1 . .
C9 C10 H10B 109.1 . .
C11 C10 H10B 109.1 . .
H10A C10 H10B 107.8 . .
C12 C11 C10 110.5(6) . .
C12 C11 H11A 109.5 . .
C10 C11 H11A 109.5 . .
C12 C11 H11B 109.5 . .
C10 C11 H11B 109.5 . .
H11A C11 H11B 108.1 . .
C11 C12 C13 111.3(5) . .
C11 C12 H12A 109.4 . .
C13 C12 H12A 109.4 . .
C11 C12 H12B 109.4 . .
C13 C12 H12B 109.4 . .
H12A C12 H12B 108.0 . .
C12 C13 C14 111.3(6) . .
C12 C13 H13A 109.4 . .
C14 C13 H13A 109.4 . .
C12 C13 H13B 109.4 . .
C14 C13 H13B 109.4 . .
H13A C13 H13B 108.0 . .
C9 C14 C13 111.5(5) . .
C9 C14 H14A 109.3 . .
C13 C14 H14A 109.3 . .
C9 C14 H14B 109.3 . .
C13 C14 H14B 109.3 . .
H14A C14 H14B 108.0 . .
O3 C15 N3 122.4(6) . .
O3 C15 P1 124.8(5) . .
N3 C15 P1 112.8(5) . .
O4 C16 N4 128.6(6) . .
O4 C16 N3 120.1(6) . .
N4 C16 N3 111.2(6) . .
N3 C17 C18 112.3(5) . .
N3 C17 C22 110.6(5) . .
C18 C17 C22 111.5(5) . .
N3 C17 H17 107.4 . .
C18 C17 H17 107.4 . .
C22 C17 H17 107.4 . .
C17 C18 C19 110.7(6) . .
C17 C18 H18A 109.5 . .
C19 C18 H18A 109.5 . .
C17 C18 H18B 109.5 . .
C19 C18 H18B 109.5 . .
H18A C18 H18B 108.1 . .
C20 C19 C18 110.7(6) . .
C20 C19 H19A 109.5 . .
C18 C19 H19A 109.5 . .
C20 C19 H19B 109.5 . .
C18 C19 H19B 109.5 . .
H19A C19 H19B 108.1 . .
C21 C20 C19 112.4(6) . .
C21 C20 H20A 109.1 . .
C19 C20 H20A 109.1 . .
C21 C20 H20B 109.1 . .
C19 C20 H20B 109.1 . .
H20A C20 H20B 107.9 . .
C20 C21 C22 112.2(6) . .
C20 C21 H21A 109.2 . .
C22 C21 H21A 109.2 . .
C20 C21 H21B 109.2 . .
C22 C21 H21B 109.2 . .
H21A C21 H21B 107.9 . .
C17 C22 C21 109.6(6) . .
C17 C22 H22A 109.7 . .
C21 C22 H22A 109.7 . .
C17 C22 H22B 109.7 . .
C21 C22 H22B 109.7 . .
H22A C22 H22B 108.2 . .
N4 C23 C28 111.0(5) . .
N4 C23 C24 111.8(5) . .
C28 C23 C24 110.4(6) . .
N4 C23 H23 107.8 . .
C28 C23 H23 107.8 . .
C24 C23 H23 107.8 . .
C23 C24 C25 110.7(5) . .
C23 C24 H24A 109.5 . .
C25 C24 H24A 109.5 . .
C23 C24 H24B 109.5 . .
C25 C24 H24B 109.5 . .
H24A C24 H24B 108.1 . .
C26 C25 C24 111.7(6) . .
C26 C25 H25A 109.3 . .
C24 C25 H25A 109.3 . .
C26 C25 H25B 109.3 . .
C24 C25 H25B 109.3 . .
H25A C25 H25B 107.9 . .
C27 C26 C25 111.6(6) . .
C27 C26 H26A 109.3 . .
C25 C26 H26A 109.3 . .
C27 C26 H26B 109.3 . .
C25 C26 H26B 109.3 . .
H26A C26 H26B 108.0 . .
C26 C27 C28 111.5(6) . .
C26 C27 H27A 109.3 . .
C28 C27 H27A 109.3 . .
C26 C27 H27B 109.3 . .
C28 C27 H27B 109.3 . .
H27A C27 H27B 108.0 . .
C23 C28 C27 110.9(5) . .
C23 C28 H28A 109.5 . .
C27 C28 H28A 109.5 . .
C23 C28 H28B 109.5 . .
C27 C28 H28B 109.5 . .
H28A C28 H28B 108.0 . .
O5 C29 H29A 109.5 . .
O5 C29 H29B 109.5 . .
H29A C29 H29B 109.5 . .
O5 C29 H29C 109.5 . .
H29A C29 H29C 109.5 . .
H29B C29 H29C 109.5 . .
O5 C30 C31 109.5(5) . .
O5 C30 H30A 109.8 . .
C31 C30 H30A 109.8 . .
O5 C30 H30B 109.8 . .
C31 C30 H30B 109.8 . .
H30A C30 H30B 108.2 . .
O6 C31 C30 108.2(5) . .
O6 C31 H31A 110.1 . .
C30 C31 H31A 110.1 . .
O6 C31 H31B 110.1 . .
C30 C31 H31B 110.1 . .
H31A C31 H31B 108.4 . .
O6 C32 H32A 109.5 . .
O6 C32 H32B 109.5 . .
H32A C32 H32B 109.5 . .
O6 C32 H32C 109.5 . .
H32A C32 H32C 109.5 . .
H32B C32 H32C 109.5 . .

loop_
_geom_bond_atom_site_label_1
_geom_bond_atom_site_label_2
_geom_bond_distance
_geom_bond_site_symmetry_2
P1 C1 1.860(7) .
P1 C15 1.870(7) .
P1 N4 1.917(6) .
P1 N2 1.941(5) .
O1 C1 1.209(7) .
O2 C2 1.255(6) .
O2 Na 2.237(5) .
O3 C15 1.221(7) .
O4 C16 1.252(7) .
O4 Na 2.244(5) 2_664
N1 C1 1.380(7) .
N1 C2 1.424(7) .
N1 C3 1.480(7) .
N2 C2 1.305(7) .
N2 C9 1.466(7) .
N3 C15 1.365(7) .
N3 C16 1.423(8) .
N3 C17 1.473(8) .
N4 C16 1.318(7) .
N4 C23 1.478(7) .
Na O4 2.244(5) 2_665
Na O6 2.315(5) .
Na O5 2.346(5) .
C3 C4 1.510(8) .
C3 C8 1.524(8) .
C3 H3 1.0000 .
C4 C5 1.538(8) .
C4 H4A 0.9900 .
C4 H4B 0.9900 .
C5 C6 1.507(9) .
C5 H5A 0.9900 .
C5 H5B 0.9900 .
O5 C30 1.420(7) .
O5 C29 1.431(7) .
C6 C7 1.523(9) .
C6 H6A 0.9900 .
C6 H6B 0.9900 .
O6 C32 1.426(7) .
O6 C31 1.445(7) .
C7 C8 1.535(8) .
C7 H7A 0.9900 .
C7 H7B 0.9900 .
C8 H8A 0.9900 .
C8 H8B 0.9900 .
C9 C14 1.509(8) .
C9 C10 1.517(8) .
C9 H9 1.0000 .
C10 C11 1.528(8) .
C10 H10A 0.9900 .
C10 H10B 0.9900 .
C11 C12 1.514(9) .
C11 H11A 0.9900 .
C11 H11B 0.9900 .
C12 C13 1.518(8) .
C12 H12A 0.9900 .
C12 H12B 0.9900 .
C13 C14 1.535(9) .
C13 H13A 0.9900 .
C13 H13B 0.9900 .
C14 H14A 0.9900 .
C14 H14B 0.9900 .
C17 C18 1.508(9) .
C17 C22 1.534(8) .
C17 H17 1.0000 .
C18 C19 1.541(9) .
C18 H18A 0.9900 .
C18 H18B 0.9900 .
C19 C20 1.514(9) .
C19 H19A 0.9900 .
C19 H19B 0.9900 .
C20 C21 1.501(9) .
C20 H20A 0.9900 .
C20 H20B 0.9900 .
C21 C22 1.541(9) .
C21 H21A 0.9900 .
C21 H21B 0.9900 .
C22 H22A 0.9900 .
C22 H22B 0.9900 .
C23 C28 1.514(9) .
C23 C24 1.518(8) .
C23 H23 1.0000 .
C24 C25 1.532(8) .
C24 H24A 0.9900 .
C24 H24B 0.9900 .
C25 C26 1.515(9) .
C25 H25A 0.9900 .
C25 H25B 0.9900 .
C26 C27 1.507(9) .
C26 H26A 0.9900 .
C26 H26B 0.9900 .
C27 C28 1.525(9) .
C27 H27A 0.9900 .
C27 H27B 0.9900 .
C28 H28A 0.9900 .
C28 H28B 0.9900 .
C29 H29A 0.9800 .
C29 H29B 0.9800 .
C29 H29C 0.9800 .
C30 C31 1.479(8) .
C30 H30A 0.9900 .
C30 H30B 0.9900 .
C31 H31A 0.9900 .
C31 H31B 0.9900 .
C32 H32A 0.9800 .
C32 H32B 0.9800 .
C32 H32C 0.9800 .
